data_7128563
loop_
_publ_author_name
'Boelke, Andreas'
'Sadat, Soleicha'
'Lork, Enno'
'Nachtsheim, Boris J.'

_publ_section_title
;
 Pseudocyclic bis-N-heterocycle-stabilized iodanes - synthesis,
 characterization and applications.
;
_journal_issue 60
_journal_name_full 'Chemical communications (Cambridge, England)'
_journal_page_first 7434
_journal_page_last 7437
_journal_paper_doi 10.1039/d1cc03097c
_journal_volume 57
_journal_year 2021
_chemical_formula_moiety 'C12 H9 I N4, 2(C F3 O3 S), C H4 O'
_chemical_formula_sum 'C15 H13 F6 I N4 O7 S2'
_chemical_formula_weight 666.31
_space_group_crystal_system monoclinic
_space_group_IT_number 14
_space_group_name_Hall '-P 2yn'
_space_group_name_H-M_alt 'P 1 21/n 1'
_atom_sites_solution_hydrogens mixed
_atom_sites_solution_primary dual
_audit_creation_date 2019-07-19
_audit_creation_method
;
Olex2 1.2
(compiled 2018.05.29 svn.r3508 for OlexSys, GUI svn.r5506)
;
_audit_update_record
;
2021-05-28 deposited with the CCDC.	2021-06-28 downloaded from the CCDC.
;
_cell_angle_alpha 90
_cell_angle_beta 93.6750(10)
_cell_angle_gamma 90
_cell_formula_units_Z 4
_cell_length_a 8.7421(2)
_cell_length_b 22.1857(6)
_cell_length_c 11.8409(3)
_cell_measurement_reflns_used 9801
_cell_measurement_temperature 100.0
_cell_measurement_theta_max 34.371
_cell_measurement_theta_min 2.509
_cell_volume 2291.82(10)
_computing_cell_refinement 'SAINT V8.38A (?, 2016)'
_computing_data_reduction 'SAINT V8.38A (?, 2016)'
_computing_molecular_graphics 'Olex2 (Dolomanov et al., 2009)'
_computing_publication_material 'Olex2 (Dolomanov et al., 2009)'
_computing_structure_refinement 'XL (Sheldrick, 2008)'
_computing_structure_solution 'XT (Sheldrick, 2015)'
_diffrn_ambient_temperature 100.0
_diffrn_detector 'Bruker PHOTON area detector'
_diffrn_detector_area_resol_mean 7.9
_diffrn_detector_type 'CMOS area detector'
_diffrn_measured_fraction_theta_full 0.999
_diffrn_measured_fraction_theta_max 1.000
_diffrn_measurement_device 'three-circle diffractometer'
_diffrn_measurement_device_type 'Bruker D8 Venture CMOS'
_diffrn_measurement_method '\w and \f scans'
_diffrn_radiation_monochromator 'mirror optics'
_diffrn_radiation_probe x-ray
_diffrn_radiation_type MoK\a
_diffrn_radiation_wavelength 0.71073
_diffrn_reflns_av_R_equivalents 0.0377
_diffrn_reflns_av_unetI/netI 0.0136
_diffrn_reflns_Laue_measured_fraction_full 0.999
_diffrn_reflns_Laue_measured_fraction_max 1.000
_diffrn_reflns_limit_h_max 12
_diffrn_reflns_limit_h_min -12
_diffrn_reflns_limit_k_max 31
_diffrn_reflns_limit_k_min -31
_diffrn_reflns_limit_l_max 16
_diffrn_reflns_limit_l_min -16
_diffrn_reflns_number 124501
_diffrn_reflns_point_group_measured_fraction_full 0.999
_diffrn_reflns_point_group_measured_fraction_max 1.000
_diffrn_reflns_theta_full 25.242
_diffrn_reflns_theta_max 29.999
_diffrn_reflns_theta_min 2.509
_diffrn_source 'microfocus sealed X-ray tube'
_diffrn_source_type 'Incoatec I\ms'
_diffrn_standards_number 0
_exptl_absorpt_coefficient_mu 1.674
_exptl_absorpt_correction_T_max 0.7468
_exptl_absorpt_correction_T_min 0.6516
_exptl_absorpt_correction_type multi-scan
_exptl_absorpt_process_details
'SADABS-2016/2 (Bruker,2016/2) was used for absorption correction. wR2(int) was 0.1197 before and 0.0559 after correction. The Ratio of minimum to maximum transmission is 0.8725. The \l/2 correction factor is Not present.'
_exptl_crystal_colour colourless
_exptl_crystal_colour_primary colourless
_exptl_crystal_density_diffrn 1.931
_exptl_crystal_description block
_exptl_crystal_F_000 1304
_exptl_crystal_size_max 0.3
_exptl_crystal_size_mid 0.25
_exptl_crystal_size_min 0.2
_refine_diff_density_max 0.565
_refine_diff_density_min -0.443
_refine_diff_density_rms 0.072
_refine_ls_extinction_method none
_refine_ls_goodness_of_fit_ref 1.054
_refine_ls_hydrogen_treatment mixed
_refine_ls_matrix_type full
_refine_ls_number_parameters 321
_refine_ls_number_reflns 6689
_refine_ls_number_restraints 0
_refine_ls_restrained_S_all 1.054
_refine_ls_R_factor_all 0.0233
_refine_ls_R_factor_gt 0.0185
_refine_ls_shift/su_max 0.004
_refine_ls_shift/su_mean 0.000
_refine_ls_structure_factor_coef Fsqd
_refine_ls_weighting_details 'w=1/[\s^2^(Fo^2^)+(0.0184P)^2^+2.0215P] where P=(Fo^2^+2Fc^2^)/3'
_refine_ls_weighting_scheme calc
_refine_ls_wR_factor_gt 0.0422
_refine_ls_wR_factor_ref 0.0439
_reflns_Friedel_coverage 0.000
_reflns_number_gt 6040
_reflns_number_total 6689
_reflns_threshold_expression 'I > 2\s(I)'
_cod_data_source_file d1cc03097c2.cif
_cod_data_source_block sadats190619_0m
_cod_depositor_comments 'Adding full bibliography for 7128563.cif.'
_cod_database_code 7128563
_shelx_shelxl_version_number 2018/3
_shelx_space_group_comment
;
The symmetry employed for this shelxl refinement is uniquely defined
by the following loop, which should always be used as a source of
symmetry information in preference to the above space-group names.
They are only intended as comments.
;
_shelx_estimated_absorpt_t_max 0.731
_shelx_estimated_absorpt_t_min 0.634
_olex2_refinement_description
;
1. Fixed Uiso
 At 1.2 times of:
  All C(H) groups
 At 1.5 times of:
  All C(H,H,H) groups
2.a Aromatic/amide H refined with riding coordinates:
 C3(H3), C4(H4), C5(H5), C7(H7), C8(H8), C9(H9), C10(H10), C11(H11), C12(H12)
2.b Idealised Me refined as rotating group:
 C14(H14A,H14B,H14C)
;

loop_
_space_group_symop_operation_xyz
'x, y, z'
'-x+1/2, y+1/2, -z+1/2'
'-x, -y, -z'
'x-1/2, -y-1/2, z-1/2'

loop_
_atom_site_label
_atom_site_type_symbol
_atom_site_fract_x
_atom_site_fract_y
_atom_site_fract_z
_atom_site_U_iso_or_equiv
_atom_site_adp_type
_atom_site_occupancy
_atom_site_site_symmetry_order
_atom_site_calc_flag
_atom_site_refinement_flags_posn
_atom_site_refinement_flags_adp
_atom_site_refinement_flags_occupancy
_atom_site_disorder_assembly
_atom_site_disorder_group
I1 I 0.35431(2) 0.66253(2) 0.71517(2) 0.00977(3) Uani 1 1 d . . . . .
N1 N 0.58496(14) 0.64543(5) 0.80070(11) 0.0125(2) Uani 1 1 d . . . . .
N2 N 0.67540(14) 0.69544(5) 0.80782(10) 0.0120(2) Uani 1 1 d . . . . .
N3 N 0.18450(14) 0.72363(5) 0.63239(10) 0.0115(2) Uani 1 1 d . . . . .
N4 N 0.23195(13) 0.78212(5) 0.63121(10) 0.0103(2) Uani 1 1 d . . . . .
C1 C 0.46010(16) 0.74521(6) 0.72210(12) 0.0103(2) Uani 1 1 d . . . . .
C2 C 0.60749(16) 0.74997(6) 0.76921(12) 0.0116(3) Uani 1 1 d . . . . .
C3 C 0.67917(17) 0.80576(7) 0.77500(13) 0.0155(3) Uani 1 1 d . . . . .
H3 H 0.780529 0.810001 0.808021 0.019 Uiso 1 1 calc R . . . .
C4 C 0.59804(18) 0.85533(7) 0.73096(13) 0.0162(3) Uani 1 1 d . . . . .
H4 H 0.645755 0.893807 0.734963 0.019 Uiso 1 1 calc R . . . .
C5 C 0.44956(17) 0.85080(6) 0.68120(13) 0.0137(3) Uani 1 1 d . . . . .
H5 H 0.397060 0.885195 0.650643 0.016 Uiso 1 1 calc R . . . .
C6 C 0.38114(16) 0.79440(6) 0.67783(12) 0.0104(2) Uani 1 1 d . . . . .
C7 C 0.81995(17) 0.68040(7) 0.84380(13) 0.0167(3) Uani 1 1 d . . . . .
H7 H 0.904459 0.707108 0.855271 0.020 Uiso 1 1 calc R . . . .
C8 C 0.82171(18) 0.61885(7) 0.86076(14) 0.0199(3) Uani 1 1 d . . . . .
H8 H 0.907215 0.595033 0.886642 0.024 Uiso 1 1 calc R . . . .
C9 C 0.67345(17) 0.59853(7) 0.83247(13) 0.0166(3) Uani 1 1 d . . . . .
H9 H 0.640470 0.557785 0.835304 0.020 Uiso 1 1 calc R . . . .
C10 C 0.11709(17) 0.81775(7) 0.58837(13) 0.0139(3) Uani 1 1 d . . . . .
H10 H 0.120968 0.860222 0.578831 0.017 Uiso 1 1 calc R . . . .
C11 C -0.00690(17) 0.78089(7) 0.56108(13) 0.0164(3) Uani 1 1 d . . . . .
H11 H -0.104348 0.792951 0.528699 0.020 Uiso 1 1 calc R . . . .
C12 C 0.03900(16) 0.72243(7) 0.59040(13) 0.0148(3) Uani 1 1 d . . . . .
H12 H -0.023180 0.687402 0.581867 0.018 Uiso 1 1 calc R . . . .
S1 S 0.25311(4) 0.51328(2) 0.86058(3) 0.01234(7) Uani 1 1 d . . . . .
F1 F 0.19269(12) 0.61576(4) 0.95915(9) 0.0240(2) Uani 1 1 d . . . . .
F2 F 0.13298(13) 0.53654(5) 1.05206(9) 0.0275(2) Uani 1 1 d . . . . .
F3 F 0.36935(13) 0.56323(5) 1.04753(10) 0.0312(2) Uani 1 1 d . . . . .
O1 O 0.10115(13) 0.51595(5) 0.80448(10) 0.0178(2) Uani 1 1 d . . . . .
O2 O 0.29725(14) 0.45561(5) 0.90650(10) 0.0196(2) Uani 1 1 d . . . . .
O3 O 0.36865(12) 0.54435(5) 0.79997(10) 0.0171(2) Uani 1 1 d . . . . .
C13 C 0.23663(18) 0.55944(7) 0.98682(14) 0.0167(3) Uani 1 1 d . . . . .
S2 S 0.61221(4) 0.68904(2) 0.45818(3) 0.01540(7) Uani 1 1 d . . . . .
F4 F 0.75146(16) 0.59499(6) 0.37770(12) 0.0454(3) Uani 1 1 d . . . . .
F5 F 0.52431(17) 0.61008(6) 0.30225(10) 0.0418(3) Uani 1 1 d . . . . .
F6 F 0.55599(16) 0.57349(5) 0.47045(11) 0.0401(3) Uani 1 1 d . . . . .
O4 O 0.68076(17) 0.72569(6) 0.37461(11) 0.0299(3) Uani 1 1 d . . . . .
O5 O 0.70023(14) 0.68247(7) 0.56438(10) 0.0270(3) Uani 1 1 d . . . . .
O6 O 0.45083(13) 0.70046(5) 0.46833(9) 0.0192(2) Uani 1 1 d . . . . .
C15 C 0.6113(2) 0.61296(8) 0.39900(16) 0.0260(4) Uani 1 1 d . . . . .
O7 O 0.11591(14) 0.59568(5) 0.62698(11) 0.0230(3) Uani 1 1 d . . . . .
C14 C 0.1558(3) 0.56742(10) 0.52492(18) 0.0404(5) Uani 1 1 d . . . . .
H14A H 0.203447 0.597081 0.476860 0.061 Uiso 1 1 calc GR . . . .
H14B H 0.063301 0.551194 0.484803 0.061 Uiso 1 1 calc GR . . . .
H14C H 0.228229 0.534549 0.542885 0.061 Uiso 1 1 calc GR . . . .
H7A H 0.100(3) 0.5706(12) 0.673(2) 0.046(8) Uiso 1 1 d . . . . .

loop_
_atom_site_aniso_label
_atom_site_aniso_U_11
_atom_site_aniso_U_22
_atom_site_aniso_U_33
_atom_site_aniso_U_23
_atom_site_aniso_U_13
_atom_site_aniso_U_12
I1 0.00931(4) 0.00836(4) 0.01163(4) 0.00192(3) 0.00046(3) -0.00054(3)
N1 0.0116(5) 0.0112(5) 0.0145(6) 0.0025(4) -0.0005(4) -0.0006(4)
N2 0.0104(5) 0.0125(5) 0.0130(6) 0.0019(4) -0.0007(4) -0.0009(4)
N3 0.0106(5) 0.0082(5) 0.0155(6) 0.0018(4) 0.0000(4) -0.0014(4)
N4 0.0108(5) 0.0081(5) 0.0121(5) 0.0016(4) 0.0006(4) -0.0006(4)
C1 0.0111(6) 0.0093(6) 0.0106(6) 0.0007(5) 0.0015(5) -0.0013(5)
C2 0.0119(6) 0.0129(6) 0.0099(6) 0.0017(5) 0.0004(5) -0.0002(5)
C3 0.0145(7) 0.0160(7) 0.0155(7) 0.0014(5) -0.0019(5) -0.0036(5)
C4 0.0196(7) 0.0122(6) 0.0164(7) 0.0009(5) -0.0016(6) -0.0049(5)
C5 0.0157(7) 0.0101(6) 0.0150(7) 0.0015(5) -0.0002(5) -0.0004(5)
C6 0.0097(6) 0.0118(6) 0.0098(6) 0.0003(5) 0.0015(5) 0.0000(5)
C7 0.0113(6) 0.0202(7) 0.0181(7) 0.0017(6) -0.0024(5) 0.0002(5)
C8 0.0139(7) 0.0203(7) 0.0250(8) 0.0049(6) -0.0023(6) 0.0042(6)
C9 0.0147(7) 0.0144(7) 0.0205(8) 0.0040(6) 0.0000(6) 0.0031(5)
C10 0.0137(6) 0.0129(6) 0.0148(7) 0.0026(5) 0.0002(5) 0.0031(5)
C11 0.0126(6) 0.0160(7) 0.0203(7) 0.0024(6) -0.0011(5) 0.0013(5)
C12 0.0104(6) 0.0155(7) 0.0185(7) 0.0016(5) -0.0012(5) -0.0010(5)
S1 0.01182(15) 0.00840(14) 0.01690(17) 0.00158(12) 0.00177(12) -0.00075(12)
F1 0.0297(5) 0.0120(4) 0.0310(6) -0.0030(4) 0.0071(4) 0.0023(4)
F2 0.0354(6) 0.0256(5) 0.0228(5) -0.0038(4) 0.0137(4) -0.0108(4)
F3 0.0247(5) 0.0356(6) 0.0315(6) -0.0084(5) -0.0110(4) -0.0024(5)
O1 0.0137(5) 0.0198(5) 0.0195(5) 0.0025(4) -0.0024(4) -0.0035(4)
O2 0.0227(6) 0.0091(5) 0.0270(6) 0.0040(4) 0.0016(5) 0.0013(4)
O3 0.0143(5) 0.0133(5) 0.0245(6) 0.0030(4) 0.0066(4) -0.0009(4)
C13 0.0162(7) 0.0141(6) 0.0198(7) -0.0004(6) 0.0009(6) -0.0028(5)
S2 0.01483(16) 0.02059(18) 0.01102(16) -0.00025(13) 0.00270(12) -0.00156(13)
F4 0.0439(7) 0.0381(7) 0.0570(9) -0.0015(6) 0.0252(6) 0.0165(6)
F5 0.0622(9) 0.0343(6) 0.0280(6) -0.0141(5) -0.0035(6) -0.0032(6)
F6 0.0538(8) 0.0229(6) 0.0456(7) 0.0083(5) 0.0185(6) -0.0019(5)
O4 0.0416(8) 0.0265(6) 0.0233(6) 0.0001(5) 0.0160(6) -0.0098(6)
O5 0.0139(5) 0.0490(8) 0.0175(6) -0.0025(5) -0.0024(4) 0.0022(5)
O6 0.0155(5) 0.0268(6) 0.0151(5) 0.0001(4) -0.0014(4) 0.0036(4)
C15 0.0323(9) 0.0211(8) 0.0258(9) 0.0015(7) 0.0095(7) 0.0034(7)
O7 0.0234(6) 0.0164(5) 0.0284(7) 0.0066(5) -0.0047(5) -0.0048(5)
C14 0.0574(14) 0.0339(11) 0.0292(10) -0.0013(8) -0.0023(10) -0.0151(10)

loop_
_atom_type_symbol
_atom_type_description
_atom_type_scat_dispersion_real
_atom_type_scat_dispersion_imag
_atom_type_scat_source
C C 0.0033 0.0016 'International Tables Vol C Tables 4.2.6.8 and 6.1.1.4'
H H 0.0000 0.0000 'International Tables Vol C Tables 4.2.6.8 and 6.1.1.4'
F F 0.0171 0.0103 'International Tables Vol C Tables 4.2.6.8 and 6.1.1.4'
I I -0.4742 1.8119 'International Tables Vol C Tables 4.2.6.8 and 6.1.1.4'
N N 0.0061 0.0033 'International Tables Vol C Tables 4.2.6.8 and 6.1.1.4'
O O 0.0106 0.0060 'International Tables Vol C Tables 4.2.6.8 and 6.1.1.4'
S S 0.1246 0.1234 'International Tables Vol C Tables 4.2.6.8 and 6.1.1.4'

loop_
_geom_angle_atom_site_label_1
_geom_angle_atom_site_label_2
_geom_angle_atom_site_label_3
_geom_angle
_geom_angle_site_symmetry_1
_geom_angle_site_symmetry_3
_geom_angle_publ_flag
N3 I1 N1 150.93(4) . . ?
C1 I1 N1 75.05(5) . . ?
C1 I1 N3 75.89(5) . . ?
N2 N1 I1 113.19(9) . . ?
C9 N1 I1 138.65(11) . . ?
C9 N1 N2 107.08(12) . . ?
N1 N2 C2 116.62(12) . . ?
C7 N2 N1 110.26(12) . . ?
C7 N2 C2 132.89(13) . . ?
N4 N3 I1 113.28(9) . . ?
C12 N3 I1 138.99(10) . . ?
C12 N3 N4 107.36(11) . . ?
N3 N4 C6 117.03(11) . . ?
C10 N4 N3 109.97(12) . . ?
C10 N4 C6 132.90(12) . . ?
C2 C1 I1 119.53(10) . . ?
C2 C1 C6 121.83(13) . . ?
C6 C1 I1 118.64(10) . . ?
C1 C2 N2 115.44(12) . . ?
C1 C2 C3 119.83(13) . . ?
C3 C2 N2 124.73(13) . . ?
C2 C3 H3 121.0 . . ?
C2 C3 C4 117.96(14) . . ?
C4 C3 H3 121.0 . . ?
C3 C4 H4 118.7 . . ?
C3 C4 C5 122.66(14) . . ?
C5 C4 H4 118.7 . . ?
C4 C5 H5 121.1 . . ?
C6 C5 C4 117.74(13) . . ?
C6 C5 H5 121.1 . . ?
C1 C6 N4 115.13(12) . . ?
C1 C6 C5 119.97(13) . . ?
C5 C6 N4 124.90(13) . . ?
N2 C7 H7 126.5 . . ?
N2 C7 C8 106.98(13) . . ?
C8 C7 H7 126.5 . . ?
C7 C8 H8 126.8 . . ?
C7 C8 C9 106.48(13) . . ?
C9 C8 H8 126.8 . . ?
N1 C9 C8 109.19(14) . . ?
N1 C9 H9 125.4 . . ?
C8 C9 H9 125.4 . . ?
N4 C10 H10 126.4 . . ?
N4 C10 C11 107.17(13) . . ?
C11 C10 H10 126.4 . . ?
C10 C11 H11 126.8 . . ?
C10 C11 C12 106.48(13) . . ?
C12 C11 H11 126.8 . . ?
N3 C12 C11 109.02(13) . . ?
N3 C12 H12 125.5 . . ?
C11 C12 H12 125.5 . . ?
O1 S1 O3 113.65(7) . . ?
O1 S1 C13 103.56(7) . . ?
O2 S1 O1 115.30(7) . . ?
O2 S1 O3 115.65(7) . . ?
O2 S1 C13 102.91(7) . . ?
O3 S1 C13 103.45(7) . . ?
F1 C13 S1 111.03(11) . . ?
F2 C13 S1 110.74(10) . . ?
F2 C13 F1 107.63(13) . . ?
F3 C13 S1 111.52(11) . . ?
F3 C13 F1 107.44(13) . . ?
F3 C13 F2 108.32(13) . . ?
O4 S2 O6 114.16(8) . . ?
O4 S2 C15 104.45(8) . . ?
O5 S2 O4 115.77(8) . . ?
O5 S2 O6 114.53(7) . . ?
O5 S2 C15 103.33(9) . . ?
O6 S2 C15 102.33(8) . . ?
F4 C15 S2 111.66(14) . . ?
F4 C15 F5 107.73(16) . . ?
F4 C15 F6 107.50(15) . . ?
F5 C15 S2 111.18(12) . . ?
F6 C15 S2 110.91(12) . . ?
F6 C15 F5 107.68(16) . . ?
C14 O7 H7A 109.4(19) . . ?
O7 C14 H14A 109.5 . . ?
O7 C14 H14B 109.5 . . ?
O7 C14 H14C 109.5 . . ?
H14A C14 H14B 109.5 . . ?
H14A C14 H14C 109.5 . . ?
H14B C14 H14C 109.5 . . ?

loop_
_geom_bond_atom_site_label_1
_geom_bond_atom_site_label_2
_geom_bond_distance
_geom_bond_site_symmetry_2
_geom_bond_publ_flag
I1 N1 2.2301(12) . ?
I1 N3 2.1944(12) . ?
I1 C1 2.0533(13) . ?
N1 N2 1.3620(17) . ?
N1 C9 1.3362(19) . ?
N2 C2 1.4107(18) . ?
N2 C7 1.3493(19) . ?
N3 N4 1.3627(16) . ?
N3 C12 1.3359(18) . ?
N4 C6 1.4098(18) . ?
N4 C10 1.3509(18) . ?
C1 C2 1.375(2) . ?
C1 C6 1.3769(19) . ?
C2 C3 1.387(2) . ?
C3 H3 0.9500 . ?
C3 C4 1.392(2) . ?
C4 H4 0.9500 . ?
C4 C5 1.394(2) . ?
C5 H5 0.9500 . ?
C5 C6 1.3865(19) . ?
C7 H7 0.9500 . ?
C7 C8 1.380(2) . ?
C8 H8 0.9500 . ?
C8 C9 1.393(2) . ?
C9 H9 0.9500 . ?
C10 H10 0.9500 . ?
C10 C11 1.379(2) . ?
C11 H11 0.9500 . ?
C11 C12 1.395(2) . ?
C12 H12 0.9500 . ?
S1 O1 1.4479(11) . ?
S1 O2 1.4334(11) . ?
S1 O3 1.4502(11) . ?
S1 C13 1.8253(16) . ?
F1 C13 1.3417(18) . ?
F2 C13 1.3288(18) . ?
F3 C13 1.3278(18) . ?
S2 O4 1.4407(12) . ?
S2 O5 1.4389(13) . ?
S2 O6 1.4459(12) . ?
S2 C15 1.8273(18) . ?
F4 C15 1.328(2) . ?
F5 C15 1.336(2) . ?
F6 C15 1.330(2) . ?
O7 C14 1.425(3) . ?
O7 H7A 0.80(3) . ?
C14 H14A 0.9800 . ?
C14 H14B 0.9800 . ?
C14 H14C 0.9800 . ?

loop_
_geom_torsion_atom_site_label_1
_geom_torsion_atom_site_label_2
_geom_torsion_atom_site_label_3
_geom_torsion_atom_site_label_4
_geom_torsion
_geom_torsion_site_symmetry_1
_geom_torsion_site_symmetry_2
_geom_torsion_site_symmetry_3
_geom_torsion_site_symmetry_4
_geom_torsion_publ_flag
I1 N1 N2 C2 4.70(15) . . . . ?
I1 N1 N2 C7 -170.41(10) . . . . ?
I1 N1 C9 C8 166.91(12) . . . . ?
I1 N3 N4 C6 2.39(15) . . . . ?
I1 N3 N4 C10 -174.53(9) . . . . ?
I1 N3 C12 C11 172.58(12) . . . . ?
I1 C1 C2 N2 1.14(17) . . . . ?
I1 C1 C2 C3 -179.47(11) . . . . ?
I1 C1 C6 N4 -0.03(17) . . . . ?
I1 C1 C6 C5 -179.96(11) . . . . ?
N1 N2 C2 C1 -3.99(18) . . . . ?
N1 N2 C2 C3 176.65(14) . . . . ?
N1 N2 C7 C8 -0.31(17) . . . . ?
N2 N1 C9 C8 0.33(17) . . . . ?
N2 C2 C3 C4 178.61(14) . . . . ?
N2 C7 C8 C9 0.50(18) . . . . ?
N3 N4 C6 C1 -1.64(18) . . . . ?
N3 N4 C6 C5 178.29(13) . . . . ?
N3 N4 C10 C11 -0.23(17) . . . . ?
N4 N3 C12 C11 0.48(17) . . . . ?
N4 C10 C11 C12 0.51(17) . . . . ?
C1 C2 C3 C4 -0.7(2) . . . . ?
C2 N2 C7 C8 -174.34(15) . . . . ?
C2 C1 C6 N4 179.18(13) . . . . ?
C2 C1 C6 C5 -0.7(2) . . . . ?
C2 C3 C4 C5 -0.4(2) . . . . ?
C3 C4 C5 C6 1.0(2) . . . . ?
C4 C5 C6 N4 179.68(14) . . . . ?
C4 C5 C6 C1 -0.4(2) . . . . ?
C6 N4 C10 C11 -176.47(14) . . . . ?
C6 C1 C2 N2 -178.07(13) . . . . ?
C6 C1 C2 C3 1.3(2) . . . . ?
C7 N2 C2 C1 169.74(15) . . . . ?
C7 N2 C2 C3 -9.6(3) . . . . ?
C7 C8 C9 N1 -0.52(19) . . . . ?
C9 N1 N2 C2 175.10(13) . . . . ?
C9 N1 N2 C7 -0.01(17) . . . . ?
C10 N4 C6 C1 174.40(15) . . . . ?
C10 N4 C6 C5 -5.7(2) . . . . ?
C10 C11 C12 N3 -0.62(18) . . . . ?
C12 N3 N4 C6 176.75(12) . . . . ?
C12 N3 N4 C10 -0.16(16) . . . . ?
O1 S1 C13 F1 -58.49(12) . . . . ?
O1 S1 C13 F2 61.02(12) . . . . ?
O1 S1 C13 F3 -178.28(11) . . . . ?
O2 S1 C13 F1 -178.91(10) . . . . ?
O2 S1 C13 F2 -59.40(12) . . . . ?
O2 S1 C13 F3 61.30(12) . . . . ?
O3 S1 C13 F1 60.32(12) . . . . ?
O3 S1 C13 F2 179.83(11) . . . . ?
O3 S1 C13 F3 -59.46(12) . . . . ?
O4 S2 C15 F4 57.58(15) . . . . ?
O4 S2 C15 F5 -62.77(15) . . . . ?
O4 S2 C15 F6 177.45(14) . . . . ?
O5 S2 C15 F4 -63.91(14) . . . . ?
O5 S2 C15 F5 175.74(13) . . . . ?
O5 S2 C15 F6 55.96(15) . . . . ?
O6 S2 C15 F4 176.85(13) . . . . ?
O6 S2 C15 F5 56.50(14) . . . . ?
O6 S2 C15 F6 -63.28(15) . . . . ?
